data_7156929
loop_
_publ_author_name
'Chen, Shuang'
'Wang, Guan-Lian'
'Xu, Sheng-Wen'
'Tian, Min-Yi'
'Zhang, Min'
'Liu, Xiong-Li'
'Yuan, Wei-Cheng'

_publ_section_title
;
 Regio- and stereoselective [3 + 2] cycloaddition reaction: access to
 isoxazole-dispirobisoxindoles featuring three contiguous stereocenters.
;
_journal_issue 27
_journal_name_full 'Organic &amp; biomolecular chemistry'
_journal_page_first 6551
_journal_page_last 6556
_journal_paper_doi 10.1039/c9ob01203f
_journal_volume 17
_journal_year 2019
_chemical_absolute_configuration ad
_chemical_formula_moiety 'C30 H24 N5 O5 S, C2 H5.5 O, C2 H6 O'
_chemical_formula_sum 'C34 H35.51 N5 O7 S'
_chemical_formula_weight 658.24
_space_group_crystal_system orthorhombic
_space_group_IT_number 19
_space_group_name_Hall 'P 2ac 2ab'
_space_group_name_H-M_alt 'P 21 21 21'
_symmetry_space_group_name_Hall 'P 2ac 2ab'
_symmetry_space_group_name_H-M 'P 21 21 21'
_atom_sites_solution_hydrogens geom
_atom_sites_solution_primary dual
_audit_creation_date 2018-04-20
_audit_creation_method
;
Olex2 1.2
(compiled 2018.04.18 svn.r3501 for OlexSys, GUI svn.r5488)
;
_audit_update_record
;
2019-05-22 deposited with the CCDC.    2019-06-13 downloaded from the CCDC.
;
_cell_angle_alpha 90
_cell_angle_beta 90
_cell_angle_gamma 90
_cell_formula_units_Z 4
_cell_length_a 10.69410(10)
_cell_length_b 16.3625(2)
_cell_length_c 18.2683(2)
_cell_measurement_reflns_used 20644
_cell_measurement_temperature 100.01(10)
_cell_measurement_theta_max 73.4220
_cell_measurement_theta_min 2.6640
_cell_volume 3196.63(6)
_computing_cell_refinement 'CrysAlisPro 1.171.38.43f (Rigaku OD, 2015)'
_computing_data_collection 'CrysAlisPro 1.171.38.43f (Rigaku OD, 2015)'
_computing_data_reduction 'CrysAlisPro 1.171.38.43f (Rigaku OD, 2015)'
_computing_molecular_graphics 'Olex2 (Dolomanov et al., 2009)'
_computing_publication_material 'Olex2 (Dolomanov et al., 2009)'
_computing_structure_refinement 'ShelXL (Sheldrick, 2015)'
_computing_structure_solution 'ShelXT (Sheldrick, 2015)'
_diffrn_ambient_environment N~2~
_diffrn_ambient_temperature 100.01(10)
_diffrn_detector 'CCD plate'
_diffrn_detector_area_resol_mean 5.2684
_diffrn_detector_type AtlasS2
_diffrn_measured_fraction_theta_full 1.000
_diffrn_measured_fraction_theta_max 0.992
_diffrn_measurement_details
;
List of Runs (angles in degrees, time in seconds):

  # Type    Start    End  Width  t~exp~   \w     \q     \k     \f   Frames
#--------------------------------------------------------------------------
  1  \w    -66.00  33.00   1.00    1.00    --  -41.11  38.00 -90.00   99
  2  \w     16.00  52.00   1.00    1.00    --   41.11 -99.00  60.00   36
  3  \w     34.00 134.00   1.00    1.00    --  106.95 -30.00   0.00  100
  4  \w    106.00 165.00   1.00    1.00    --  106.95  30.00 -60.00   59
  5  \w    145.00 171.00   1.00    1.00    --  106.95 125.00 -60.00   26
  6  \w    108.00 161.00   1.00    1.00    --  106.95 125.00  90.00   53
  7  \w     97.00 137.00   1.00    1.00    --  106.95 125.00 120.00   40
  8  \w     87.00 167.00   1.00    1.00    --  106.95  30.00-120.00   80
  9  \w     81.00 172.00   1.00    1.00    --  106.95  45.00-180.00   91
 10  \w     60.00  97.00   1.00    1.00    --   41.11-125.00-150.00   37
 11  \w     46.00 115.00   1.00    1.00    --  106.95 -45.00-180.00   69
 12  \w     53.00 109.00   1.00    1.00    --  106.95 -95.00 -60.00   56
 13  \w     38.00 137.00   1.00    1.00    --  106.95 -77.00  30.00   99
 14  \w     95.00 121.00   1.00    1.00    --  106.95-125.00 150.00   26
 15  \w     37.00  96.00   1.00    1.00    --  106.95 -95.00  30.00   59
 16  \w     25.00 106.00   1.00    1.00    --  106.95 -95.00-150.00   81
 17  \w    -72.00  26.00   1.00    1.00    --  -41.11  77.00   0.00   98
 18  \w   -107.00 -17.00   1.00    1.00    --  -41.11 -38.00  90.00   90
 19  \w   -117.00  -9.00   1.00    1.00    --  -41.23 -77.00 -60.00  108
 20  \w   -117.00  -9.00   1.00    1.00    --  -41.23 -77.00-150.00  108
 21  \w   -113.00 -13.00   1.00    1.00    --  -41.23 -57.00   0.00  100
;
_diffrn_measurement_device 'four-circle diffractometer'
_diffrn_measurement_device_type 'SuperNova, Dual, Cu at zero, AtlasS2'
_diffrn_measurement_method '\w scans'
_diffrn_orient_matrix_type 'CrysAlisPro convention (1999,Acta A55,543-557)'
_diffrn_orient_matrix_UB_11 -0.0332358000
_diffrn_orient_matrix_UB_12 -0.0880274000
_diffrn_orient_matrix_UB_13 -0.0228103000
_diffrn_orient_matrix_UB_21 -0.0253217000
_diffrn_orient_matrix_UB_22 0.0294845000
_diffrn_orient_matrix_UB_23 -0.0786637000
_diffrn_orient_matrix_UB_31 0.1378809000
_diffrn_orient_matrix_UB_32 -0.0158247000
_diffrn_orient_matrix_UB_33 -0.0199638000
_diffrn_radiation_monochromator mirror
_diffrn_radiation_probe x-ray
_diffrn_radiation_type CuK\a
_diffrn_radiation_wavelength 1.54184
_diffrn_reflns_av_R_equivalents 0.0445
_diffrn_reflns_av_unetI/netI 0.0285
_diffrn_reflns_Laue_measured_fraction_full 1.000
_diffrn_reflns_Laue_measured_fraction_max 0.992
_diffrn_reflns_limit_h_max 13
_diffrn_reflns_limit_h_min -10
_diffrn_reflns_limit_k_max 18
_diffrn_reflns_limit_k_min -20
_diffrn_reflns_limit_l_max 18
_diffrn_reflns_limit_l_min -22
_diffrn_reflns_number 27624
_diffrn_reflns_point_group_measured_fraction_full 1.000
_diffrn_reflns_point_group_measured_fraction_max 0.987
_diffrn_reflns_theta_full 67.684
_diffrn_reflns_theta_max 73.626
_diffrn_reflns_theta_min 3.626
_diffrn_source 'micro-focus sealed X-ray tube'
_diffrn_source_type 'SuperNova (Cu) X-ray Source'
_exptl_absorpt_coefficient_mu 1.382
_exptl_absorpt_correction_T_max 1.00000
_exptl_absorpt_correction_T_min 0.54186
_exptl_absorpt_correction_type multi-scan
_exptl_absorpt_process_details
;
CrysAlisPro 1.171.38.43f (Rigaku Oxford Diffraction, 2015)
Empirical absorption correction using spherical harmonics,
 implemented in SCALE3 ABSPACK scaling algorithm.
;
_exptl_crystal_colour colourless
_exptl_crystal_colour_primary colourless
_exptl_crystal_density_diffrn 1.368
_exptl_crystal_description block
_exptl_crystal_F_000 1386
_exptl_crystal_size_max 0.14
_exptl_crystal_size_mid 0.13
_exptl_crystal_size_min 0.12
_refine_diff_density_max 0.554
_refine_diff_density_min -0.368
_refine_diff_density_rms 0.051
_refine_ls_abs_structure_details
;
 Flack x determined using 2651 quotients [(I+)-(I-)]/[(I+)+(I-)]
 (Parsons, Flack and Wagner, Acta Cryst. B69 (2013) 249-259).
;
_refine_ls_abs_structure_Flack 0.001(8)
_refine_ls_extinction_method none
_refine_ls_goodness_of_fit_ref 1.042
_refine_ls_hydrogen_treatment constr
_refine_ls_matrix_type full
_refine_ls_number_parameters 440
_refine_ls_number_reflns 6388
_refine_ls_number_restraints 0
_refine_ls_restrained_S_all 1.042
_refine_ls_R_factor_all 0.0390
_refine_ls_R_factor_gt 0.0383
_refine_ls_shift/su_max 0.000
_refine_ls_shift/su_mean 0.000
_refine_ls_structure_factor_coef Fsqd
_refine_ls_weighting_details 'w=1/[\s^2^(Fo^2^)+(0.0638P)^2^+0.9697P] where P=(Fo^2^+2Fc^2^)/3'
_refine_ls_weighting_scheme calc
_refine_ls_wR_factor_gt 0.1012
_refine_ls_wR_factor_ref 0.1020
_reflns_Friedel_coverage 0.773
_reflns_Friedel_fraction_full 1.000
_reflns_Friedel_fraction_max 0.980
_reflns_number_gt 6250
_reflns_number_total 6388
_reflns_threshold_expression 'I > 2\s(I)'
_cod_data_source_file c9ob01203f2.cif
_cod_data_source_block exp_1403
_cod_depositor_comments 'Adding full bibliography for 7156929--7156930.cif.'
_cod_database_code 7156929
_shelx_shelxl_version_number 2017/1
_shelx_space_group_comment
;
The symmetry employed for this shelxl refinement is uniquely defined
by the following loop, which should always be used as a source of
symmetry information in preference to the above space-group names.
They are only intended as comments.
;
_reflns_odcompleteness_completeness 100.00
_reflns_odcompleteness_iscentric 1
_reflns_odcompleteness_theta 66.97
_olex2_refinement_description
;
1. Fixed Uiso
 At 1.2 times of:
  All C(H) groups, {H4SA,H4SB,H4S} of C4S, All C(H,H) groups, All N(H) groups
 At 1.5 times of:
  All O(H) groups, {H29A,H29B,H29C} of C29, {H3SA,H3SB,H3SC} of C3S, {H1SA,
  H1SB,H1SC} of C1S, {H30A,H30B,H30C} of C30
2. Others
 Sof(H4S)=Sof(C3T)=Sof(H3TA)=Sof(H3TB)=1-FVAR(1)
 Sof(H4SA)=Sof(H4SB)=Sof(C3S)=Sof(H3SA)=Sof(H3SB)=Sof(H3SC)=FVAR(1)
3.a Ternary CH refined with riding coordinates:
 C9(H9)
3.b Secondary CH2 refined with riding coordinates:
 C19(H19A,H19B), C2S(H2SA,H2SB), C4S(H4SA,H4SB)
3.c Aromatic/amide H refined with riding coordinates:
 N2(H2), N4(H4), C2(H2A), C18(H18), C16(H16), C15(H15), C5(H5), C3(H3),
 C21(H21), C17(H17), C22(H22), C25(H25), C4(H4A), C24(H24), C23(H23), C4S(H4S)
3.d X=CH2 refined with riding coordinates:
 C3T(H3TA,H3TB)
3.e Idealised Me refined as rotating group:
 C29(H29A,H29B,H29C), C1S(H1SA,H1SB,H1SC), C30(H30A,H30B,H30C), C3S(H3SA,H3SB,
 H3SC)
3.f Idealised tetrahedral OH refined as rotating group:
 O2S(H2S), O1S(H1S)
;
_olex2_submission_special_instructions 'No special instructions were received'
_oxdiff_exptl_absorpt_empirical_details
;
Empirical correction (ABSPACK) includes:
- Absorption correction using spherical harmonics
- Frame scaling
- Detector area scaling
;
_oxdiff_exptl_absorpt_empirical_full_max 1.790
_oxdiff_exptl_absorpt_empirical_full_min 0.615

loop_
_space_group_symop_operation_xyz
'x, y, z'
'-x+1/2, -y, z+1/2'
'-x, y+1/2, -z+1/2'
'x+1/2, -y+1/2, -z'

loop_
_atom_site_label
_atom_site_type_symbol
_atom_site_fract_x
_atom_site_fract_y
_atom_site_fract_z
_atom_site_U_iso_or_equiv
_atom_site_adp_type
_atom_site_occupancy
_atom_site_site_symmetry_order
_atom_site_calc_flag
_atom_site_refinement_flags_posn
_atom_site_refinement_flags_occupancy
_atom_site_disorder_assembly
_atom_site_disorder_group
S1 S 0.75234(6) 0.48026(4) 0.37762(3) 0.01861(15) Uani 1 1 d . . . .
O2 O 0.81821(17) 0.26552(11) 0.32380(10) 0.0205(4) Uani 1 1 d . . . .
O1 O 0.52336(17) 0.21119(12) 0.43335(10) 0.0220(4) Uani 1 1 d . . . .
O3 O 0.40853(17) 0.32690(11) 0.19183(10) 0.0200(4) Uani 1 1 d . . . .
O2S O 0.4521(2) 0.43591(15) 0.52674(11) 0.0343(5) Uani 1 1 d . . . .
H2S H 0.479459 0.412081 0.562843 0.051 Uiso 1 1 calc GR . . .
O4 O 0.6131(2) 0.12323(12) 0.25235(11) 0.0298(5) Uani 1 1 d . . . .
O1S O 0.5144(2) 0.35089(14) 0.64948(12) 0.0343(5) Uani 1 1 d . . . .
H1S H 0.465264 0.314672 0.661124 0.051 Uiso 1 1 calc GR . . .
N1 N 0.3204(2) 0.25791(13) 0.43249(11) 0.0186(4) Uani 1 1 d . . . .
N3 N 0.8419(2) 0.34092(13) 0.21823(11) 0.0181(4) Uani 1 1 d . . . .
O5 O 0.5508(2) 0.07786(13) 0.14723(13) 0.0373(5) Uani 1 1 d . . . .
N2 N 0.54450(19) 0.39089(12) 0.39006(11) 0.0162(4) Uani 1 1 d . . . .
H2 H 0.526711 0.413015 0.431476 0.019 Uiso 1 1 calc R . . .
N5 N 0.5561(2) 0.13094(13) 0.19442(13) 0.0220(5) Uani 1 1 d . . . .
N4 N 0.3679(2) 0.29511(14) 0.12333(12) 0.0223(5) Uani 1 1 d . . . .
H4 H 0.319245 0.318748 0.092388 0.027 Uiso 1 1 calc R . . .
C1 C 0.3303(2) 0.36099(15) 0.34702(13) 0.0160(5) Uani 1 1 d . . . .
C7 C 0.4420(2) 0.25777(16) 0.41296(13) 0.0172(5) Uani 1 1 d . . . .
C12 C 0.7815(2) 0.31595(15) 0.27975(13) 0.0161(5) Uani 1 1 d . . . .
C28 C 0.4187(2) 0.22327(16) 0.11673(14) 0.0199(5) Uani 1 1 d . . . .
C27 C 0.4918(2) 0.20587(16) 0.17981(14) 0.0182(5) Uani 1 1 d . . . .
C9 C 0.5464(2) 0.29663(15) 0.29353(12) 0.0150(5) Uani 1 1 d . . . .
H9 H 0.586678 0.247052 0.312227 0.018 Uiso 1 1 calc R . . .
C6 C 0.2527(2) 0.31817(15) 0.39453(13) 0.0187(5) Uani 1 1 d . . . .
C14 C 0.6586(2) 0.41327(15) 0.21453(13) 0.0162(5) Uani 1 1 d . . . .
C26 C 0.4837(2) 0.27258(15) 0.22444(13) 0.0163(5) Uani 1 1 d . . . .
C2 C 0.2820(2) 0.42501(16) 0.30631(14) 0.0195(5) Uani 1 1 d . . . .
H2A H 0.333103 0.454772 0.274925 0.023 Uiso 1 1 calc R . . .
C18 C 0.8005(3) 0.43457(16) 0.11256(14) 0.0221(5) Uani 1 1 d . . . .
H18 H 0.874558 0.422191 0.088284 0.026 Uiso 1 1 calc R . . .
C13 C 0.7699(2) 0.39750(15) 0.17814(13) 0.0183(5) Uani 1 1 d . . . .
C8 C 0.4628(2) 0.32933(15) 0.35723(13) 0.0156(5) Uani 1 1 d . . . .
C20 C 0.9545(3) 0.24271(16) 0.13822(13) 0.0197(5) Uani 1 1 d . . . .
C10 C 0.6537(2) 0.36108(15) 0.28343(13) 0.0157(5) Uani 1 1 d . . . .
C19 C 0.9632(2) 0.30969(17) 0.19541(14) 0.0215(5) Uani 1 1 d . . . .
H19A H 1.006744 0.288576 0.237963 0.026 Uiso 1 1 calc R . . .
H19B H 1.012317 0.354438 0.175792 0.026 Uiso 1 1 calc R . . .
C16 C 0.6066(3) 0.50986(16) 0.12096(14) 0.0240(6) Uani 1 1 d . . . .
H16 H 0.552394 0.548651 0.101563 0.029 Uiso 1 1 calc R . . .
C15 C 0.5767(2) 0.47130(15) 0.18661(14) 0.0200(5) Uani 1 1 d . . . .
H15 H 0.503288 0.484182 0.211303 0.024 Uiso 1 1 calc R . . .
C5 C 0.1268(3) 0.33629(18) 0.40231(15) 0.0227(5) Uani 1 1 d . . . .
H5 H 0.075872 0.306760 0.433988 0.027 Uiso 1 1 calc R . . .
C11 C 0.6465(2) 0.41124(15) 0.35378(13) 0.0155(5) Uani 1 1 d . . . .
C3 C 0.1556(3) 0.44412(17) 0.31308(15) 0.0232(5) Uani 1 1 d . . . .
H3 H 0.121881 0.486449 0.285453 0.028 Uiso 1 1 calc R . . .
C21 C 1.0582(3) 0.2253(2) 0.09501(16) 0.0283(6) Uani 1 1 d . . . .
H21 H 1.130199 0.256862 0.099175 0.034 Uiso 1 1 calc R . . .
C17 C 0.7162(3) 0.49115(17) 0.08424(14) 0.0248(6) Uani 1 1 d . . . .
H17 H 0.733669 0.516762 0.039971 0.030 Uiso 1 1 calc R . . .
C29 C 0.3977(3) 0.17389(19) 0.04901(15) 0.0277(6) Uani 1 1 d . . . .
H29A H 0.355069 0.124174 0.061457 0.042 Uiso 1 1 calc GR . . .
H29B H 0.476812 0.161088 0.026935 0.042 Uiso 1 1 calc GR . . .
H29C H 0.347841 0.204682 0.015129 0.042 Uiso 1 1 calc GR . . .
C22 C 1.0541(3) 0.1607(2) 0.04549(17) 0.0361(7) Uani 1 1 d . . . .
H22 H 1.123912 0.148996 0.017013 0.043 Uiso 1 1 calc R . . .
C2S C 0.5699(3) 0.38507(19) 0.71411(16) 0.0300(6) Uani 1 1 d . . . .
H2SA H 0.514268 0.376478 0.755331 0.036 Uiso 1 1 calc R . . .
H2SB H 0.579964 0.443530 0.707541 0.036 Uiso 1 1 calc R . . .
C25 C 0.8477(3) 0.19591(19) 0.13003(17) 0.0320(7) Uani 1 1 d . . . .
H25 H 0.777238 0.207672 0.157932 0.038 Uiso 1 1 calc R . . .
C4 C 0.0798(3) 0.40062(18) 0.36065(16) 0.0255(6) Uani 1 1 d . . . .
H4A H -0.004156 0.414650 0.364834 0.031 Uiso 1 1 calc R . . .
C1S C 0.6952(3) 0.34762(19) 0.73096(16) 0.0285(6) Uani 1 1 d . . . .
H1SA H 0.749968 0.354832 0.689840 0.043 Uiso 1 1 calc GR . . .
H1SB H 0.684898 0.290333 0.740590 0.043 Uiso 1 1 calc GR . . .
H1SC H 0.730534 0.373792 0.773184 0.043 Uiso 1 1 calc GR . . .
C30 C 0.2668(3) 0.20272(17) 0.48673(14) 0.0244(6) Uani 1 1 d . . . .
H30A H 0.329235 0.164372 0.502363 0.037 Uiso 1 1 calc GR . . .
H30B H 0.197675 0.173760 0.465455 0.037 Uiso 1 1 calc GR . . .
H30C H 0.238092 0.233702 0.528079 0.037 Uiso 1 1 calc GR . . .
C24 C 0.8447(4) 0.1311(2) 0.08023(18) 0.0377(8) Uani 1 1 d . . . .
H24 H 0.772793 0.099580 0.075531 0.045 Uiso 1 1 calc R . . .
C23 C 0.9479(3) 0.1139(2) 0.03822(17) 0.0351(7) Uani 1 1 d . . . .
H23 H 0.946053 0.070865 0.004999 0.042 Uiso 1 1 calc R . . .
C4S C 0.3228(4) 0.4546(3) 0.5377(2) 0.0569(12) Uani 1 1 d . . . .
H4SA H 0.279106 0.404972 0.551553 0.068 Uiso 0.75(2) 1 calc R P A 1
H4SB H 0.287463 0.473502 0.491857 0.068 Uiso 0.75(2) 1 calc R P A 1
H4S H 0.280912 0.461783 0.493584 0.068 Uiso 0.25(2) 1 calc R P A 2
C3S C 0.3014(8) 0.5169(5) 0.5941(3) 0.051(2) Uani 0.75(2) 1 d . P A 1
H3SA H 0.339985 0.499997 0.639077 0.077 Uiso 0.75(2) 1 calc GR P A 1
H3SB H 0.213168 0.523653 0.601609 0.077 Uiso 0.75(2) 1 calc GR P A 1
H3SC H 0.337103 0.567853 0.578518 0.077 Uiso 0.75(2) 1 calc GR P A 1
C3T C 0.258(2) 0.463(3) 0.5862(13) 0.079(14) Uani 0.25(2) 1 d . P A 2
H3TA H 0.289413 0.457126 0.633480 0.095 Uiso 0.25(2) 1 calc R P A 2
H3TB H 0.174591 0.475267 0.578774 0.095 Uiso 0.25(2) 1 calc R P A 2

loop_
_atom_site_aniso_label
_atom_site_aniso_U_11
_atom_site_aniso_U_22
_atom_site_aniso_U_33
_atom_site_aniso_U_23
_atom_site_aniso_U_13
_atom_site_aniso_U_12
S1 0.0171(3) 0.0223(3) 0.0164(3) -0.0033(2) -0.0001(2) -0.0028(3)
O2 0.0200(9) 0.0245(9) 0.0171(9) 0.0019(7) 0.0001(7) 0.0046(7)
O1 0.0214(9) 0.0275(10) 0.0170(8) 0.0062(7) -0.0017(7) 0.0009(8)
O3 0.0243(9) 0.0214(9) 0.0143(8) -0.0020(7) -0.0050(7) 0.0021(7)
O2S 0.0345(12) 0.0521(14) 0.0163(9) 0.0021(9) 0.0031(9) 0.0154(11)
O4 0.0386(12) 0.0242(10) 0.0267(11) -0.0004(8) -0.0097(9) 0.0056(9)
O1S 0.0329(12) 0.0393(12) 0.0308(11) 0.0134(9) -0.0053(9) -0.0083(10)
N1 0.0187(10) 0.0221(11) 0.0150(10) 0.0028(8) 0.0022(8) -0.0016(9)
N3 0.0173(10) 0.0227(10) 0.0144(10) -0.0016(8) 0.0031(8) -0.0008(9)
O5 0.0482(14) 0.0255(10) 0.0381(12) -0.0157(9) -0.0130(11) 0.0070(10)
N2 0.0176(10) 0.0197(10) 0.0112(9) -0.0036(8) 0.0007(8) -0.0002(8)
N5 0.0230(11) 0.0195(10) 0.0236(11) -0.0010(9) -0.0005(10) -0.0017(9)
N4 0.0279(11) 0.0271(11) 0.0120(10) -0.0001(9) -0.0082(9) -0.0015(9)
C1 0.0149(11) 0.0197(12) 0.0134(11) -0.0042(9) -0.0013(9) -0.0015(10)
C7 0.0184(12) 0.0227(12) 0.0105(11) -0.0020(9) -0.0006(10) -0.0015(10)
C12 0.0162(11) 0.0194(11) 0.0129(11) -0.0042(9) 0.0004(9) -0.0011(9)
C28 0.0226(12) 0.0231(12) 0.0141(12) 0.0007(10) 0.0010(10) -0.0064(10)
C27 0.0191(12) 0.0199(12) 0.0156(12) -0.0012(10) 0.0015(10) -0.0014(10)
C9 0.0154(11) 0.0181(11) 0.0116(11) 0.0005(9) -0.0004(9) 0.0001(10)
C6 0.0190(12) 0.0234(12) 0.0137(10) -0.0014(9) 0.0000(10) -0.0003(10)
C14 0.0192(12) 0.0185(11) 0.0110(11) -0.0025(9) -0.0005(9) -0.0036(10)
C26 0.0156(11) 0.0197(12) 0.0137(11) 0.0033(9) 0.0006(9) -0.0022(9)
C2 0.0214(13) 0.0217(12) 0.0155(11) -0.0006(10) 0.0011(10) -0.0010(10)
C18 0.0295(14) 0.0239(12) 0.0129(11) -0.0030(10) 0.0058(10) -0.0040(11)
C13 0.0229(13) 0.0187(11) 0.0134(11) -0.0021(9) 0.0006(10) -0.0041(10)
C8 0.0155(11) 0.0185(11) 0.0127(11) 0.0007(9) -0.0013(9) -0.0008(9)
C20 0.0237(13) 0.0218(12) 0.0135(11) 0.0007(10) 0.0013(10) 0.0021(11)
C10 0.0155(12) 0.0189(11) 0.0128(11) 0.0003(9) 0.0009(9) -0.0004(9)
C19 0.0179(12) 0.0277(13) 0.0188(12) -0.0031(11) 0.0048(10) -0.0001(10)
C16 0.0334(15) 0.0205(12) 0.0181(12) 0.0024(10) -0.0057(11) -0.0024(11)
C15 0.0223(12) 0.0205(12) 0.0171(11) -0.0014(10) -0.0009(10) -0.0008(10)
C5 0.0183(12) 0.0298(14) 0.0200(12) -0.0036(11) 0.0025(10) -0.0028(11)
C11 0.0156(11) 0.0181(11) 0.0127(11) 0.0019(9) -0.0004(9) 0.0047(10)
C3 0.0238(13) 0.0243(13) 0.0214(13) -0.0024(11) -0.0045(11) 0.0040(11)
C21 0.0213(13) 0.0395(16) 0.0240(13) -0.0040(12) 0.0008(11) 0.0068(12)
C17 0.0397(16) 0.0228(13) 0.0118(11) 0.0015(10) -0.0009(10) -0.0088(11)
C29 0.0390(17) 0.0281(14) 0.0160(13) -0.0026(11) -0.0021(11) -0.0067(13)
C22 0.0351(17) 0.0487(19) 0.0246(15) -0.0116(14) 0.0011(13) 0.0178(15)
C2S 0.0351(16) 0.0273(14) 0.0275(15) 0.0053(12) 0.0057(13) -0.0002(12)
C25 0.0373(16) 0.0337(15) 0.0249(14) -0.0068(13) 0.0131(13) -0.0095(13)
C4 0.0175(12) 0.0339(15) 0.0251(14) -0.0072(12) -0.0024(11) 0.0054(11)
C1S 0.0311(15) 0.0318(15) 0.0227(14) -0.0024(12) 0.0022(12) -0.0077(12)
C30 0.0270(14) 0.0284(13) 0.0177(12) 0.0051(10) 0.0048(11) -0.0021(12)
C24 0.047(2) 0.0326(16) 0.0333(17) -0.0097(14) 0.0059(15) -0.0129(15)
C23 0.051(2) 0.0293(15) 0.0249(14) -0.0099(12) -0.0030(15) 0.0062(15)
C4S 0.053(2) 0.087(3) 0.0309(18) -0.0051(19) -0.0023(18) 0.035(2)
C3S 0.053(4) 0.058(4) 0.042(3) -0.021(3) -0.016(3) 0.020(3)
C3T 0.028(10) 0.15(4) 0.059(12) 0.023(17) 0.024(9) 0.047(17)

loop_
_atom_type_symbol
_atom_type_description
_atom_type_scat_dispersion_real
_atom_type_scat_dispersion_imag
_atom_type_scat_source
C C 0.0181 0.0091 'International Tables Vol C Tables 4.2.6.8 and 6.1.1.4'
H H 0.0000 0.0000 'International Tables Vol C Tables 4.2.6.8 and 6.1.1.4'
N N 0.0311 0.0180 'International Tables Vol C Tables 4.2.6.8 and 6.1.1.4'
O O 0.0492 0.0322 'International Tables Vol C Tables 4.2.6.8 and 6.1.1.4'
S S 0.3331 0.5567 'International Tables Vol C Tables 4.2.6.8 and 6.1.1.4'

loop_
_geom_angle_atom_site_label_1
_geom_angle_atom_site_label_2
_geom_angle_atom_site_label_3
_geom_angle
C26 O3 N4 109.40(19)
C4S O2S H2S 109.5
C2S O1S H1S 109.5
C7 N1 C6 111.5(2)
C7 N1 C30 123.9(2)
C6 N1 C30 124.5(2)
C12 N3 C13 111.6(2)
C12 N3 C19 123.7(2)
C13 N3 C19 124.7(2)
C8 N2 H2 121.2
C11 N2 H2 121.2
C11 N2 C8 117.5(2)
O4 N5 C27 119.2(2)
O5 N5 O4 123.9(2)
O5 N5 C27 117.0(2)
O3 N4 H4 126.7
C28 N4 O3 106.5(2)
C28 N4 H4 126.7
C6 C1 C8 107.9(2)
C2 C1 C6 119.6(2)
C2 C1 C8 132.2(2)
O1 C7 N1 127.6(2)
O1 C7 C8 124.5(2)
N1 C7 C8 107.9(2)
O2 C12 N3 126.7(2)
O2 C12 C10 125.2(2)
N3 C12 C10 108.1(2)
N4 C28 C27 109.6(2)
N4 C28 C29 120.2(2)
C27 C28 C29 130.2(3)
C28 C27 N5 126.0(2)
C26 C27 N5 127.2(2)
C26 C27 C28 106.8(2)
C26 C9 H9 106.0
C26 C9 C8 117.8(2)
C26 C9 C10 114.13(19)
C8 C9 H9 106.0
C8 C9 C10 106.02(19)
C10 C9 H9 106.0
C1 C6 N1 110.8(2)
C5 C6 N1 126.8(2)
C5 C6 C1 122.4(2)
C13 C14 C10 108.7(2)
C13 C14 C15 119.5(2)
C15 C14 C10 131.8(2)
O3 C26 C27 107.6(2)
O3 C26 C9 118.3(2)
C27 C26 C9 133.8(2)
C1 C2 H2A 120.5
C1 C2 C3 119.0(2)
C3 C2 H2A 120.5
C13 C18 H18 121.3
C13 C18 C17 117.4(2)
C17 C18 H18 121.3
C14 C13 N3 110.0(2)
C18 C13 N3 127.6(2)
C18 C13 C14 122.5(2)
N2 C8 C1 111.9(2)
N2 C8 C7 109.45(19)
N2 C8 C9 101.53(19)
C1 C8 C7 101.65(19)
C1 C8 C9 124.0(2)
C9 C8 C7 108.0(2)
C21 C20 C19 119.3(2)
C25 C20 C19 121.7(2)
C25 C20 C21 118.9(3)
C12 C10 C9 109.19(19)
C14 C10 C12 101.58(19)
C14 C10 C9 119.9(2)
C14 C10 C11 113.3(2)
C11 C10 C12 109.64(19)
C11 C10 C9 103.02(19)
N3 C19 C20 113.4(2)
N3 C19 H19A 108.9
N3 C19 H19B 108.9
C20 C19 H19A 108.9
C20 C19 H19B 108.9
H19A C19 H19B 107.7
C15 C16 H16 119.6
C17 C16 H16 119.6
C17 C16 C15 120.8(3)
C14 C15 C16 118.8(2)
C14 C15 H15 120.6
C16 C15 H15 120.6
C6 C5 H5 121.4
C6 C5 C4 117.1(3)
C4 C5 H5 121.4
N2 C11 S1 127.20(19)
N2 C11 C10 109.2(2)
C10 C11 S1 123.58(18)
C2 C3 H3 119.7
C4 C3 C2 120.6(3)
C4 C3 H3 119.7
C20 C21 H21 120.0
C20 C21 C22 119.9(3)
C22 C21 H21 120.0
C18 C17 H17 119.5
C16 C17 C18 121.0(2)
C16 C17 H17 119.5
C28 C29 H29A 109.5
C28 C29 H29B 109.5
C28 C29 H29C 109.5
H29A C29 H29B 109.5
H29A C29 H29C 109.5
H29B C29 H29C 109.5
C21 C22 H22 119.6
C23 C22 C21 120.8(3)
C23 C22 H22 119.6
O1S C2S H2SA 109.2
O1S C2S H2SB 109.2
O1S C2S C1S 112.2(3)
H2SA C2S H2SB 107.9
C1S C2S H2SA 109.2
C1S C2S H2SB 109.2
C20 C25 H25 119.7
C20 C25 C24 120.6(3)
C24 C25 H25 119.7
C5 C4 H4A 119.3
C3 C4 C5 121.3(3)
C3 C4 H4A 119.3
C2S C1S H1SA 109.5
C2S C1S H1SB 109.5
C2S C1S H1SC 109.5
H1SA C1S H1SB 109.5
H1SA C1S H1SC 109.5
H1SB C1S H1SC 109.5
N1 C30 H30A 109.5
N1 C30 H30B 109.5
N1 C30 H30C 109.5
H30A C30 H30B 109.5
H30A C30 H30C 109.5
H30B C30 H30C 109.5
C25 C24 H24 120.0
C23 C24 C25 120.0(3)
C23 C24 H24 120.0
C22 C23 H23 120.2
C24 C23 C22 119.7(3)
C24 C23 H23 120.1
O2S C4S H4SA 108.9
O2S C4S H4SB 108.9
O2S C4S H4S 111.8
O2S C4S C3S 113.4(5)
H4SA C4S H4SB 107.7
C3S C4S H4SA 108.9
C3S C4S H4SB 108.9
C3T C4S O2S 136.4(12)
C3T C4S H4S 111.8
C4S C3S H3SA 109.5
C4S C3S H3SB 109.5
C4S C3S H3SC 109.5
H3SA C3S H3SB 109.5
H3SA C3S H3SC 109.5
H3SB C3S H3SC 109.5
C4S C3T H3TA 120.0
C4S C3T H3TB 120.0
H3TA C3T H3TB 120.0

loop_
_geom_bond_atom_site_label_1
_geom_bond_atom_site_label_2
_geom_bond_distance
S1 C11 1.657(3)
O2 C12 1.218(3)
O1 C7 1.215(3)
O3 N4 1.423(3)
O3 C26 1.339(3)
O2S H2S 0.8200
O2S C4S 1.430(5)
O4 N5 1.228(3)
O1S H1S 0.8200
O1S C2S 1.435(4)
N1 C7 1.349(3)
N1 C6 1.406(3)
N1 C30 1.458(3)
N3 C12 1.359(3)
N3 C13 1.409(3)
N3 C19 1.455(3)
O5 N5 1.225(3)
N2 H2 0.8600
N2 C8 1.462(3)
N2 C11 1.319(3)
N5 C27 1.431(3)
N4 H4 0.8600
N4 C28 1.301(4)
C1 C6 1.390(4)
C1 C2 1.385(4)
C1 C8 1.521(3)
C7 C8 1.568(3)
C12 C10 1.555(3)
C28 C27 1.421(4)
C28 C29 1.495(4)
C27 C26 1.365(4)
C9 H9 0.9800
C9 C26 1.482(3)
C9 C8 1.562(3)
C9 C10 1.569(3)
C6 C5 1.386(4)
C14 C13 1.388(4)
C14 C10 1.522(3)
C14 C15 1.388(4)
C2 H2A 0.9300
C2 C3 1.392(4)
C18 H18 0.9300
C18 C13 1.382(3)
C18 C17 1.392(4)
C20 C19 1.517(3)
C20 C21 1.390(4)
C20 C25 1.383(4)
C10 C11 1.527(3)
C19 H19A 0.9700
C19 H19B 0.9700
C16 H16 0.9300
C16 C15 1.392(4)
C16 C17 1.384(4)
C15 H15 0.9300
C5 H5 0.9300
C5 C4 1.393(4)
C3 H3 0.9300
C3 C4 1.385(4)
C21 H21 0.9300
C21 C22 1.393(4)
C17 H17 0.9300
C29 H29A 0.9600
C29 H29B 0.9600
C29 H29C 0.9600
C22 H22 0.9300
C22 C23 1.375(5)
C2S H2SA 0.9700
C2S H2SB 0.9700
C2S C1S 1.505(4)
C25 H25 0.9300
C25 C24 1.398(4)
C4 H4A 0.9300
C1S H1SA 0.9600
C1S H1SB 0.9600
C1S H1SC 0.9600
C30 H30A 0.9600
C30 H30B 0.9600
C30 H30C 0.9600
C24 H24 0.9300
C24 C23 1.373(5)
C23 H23 0.9300
C4S H4SA 0.9700
C4S H4SB 0.9700
C4S H4S 0.9300
C4S C3S 1.467(7)
C4S C3T 1.129(18)
C3S H3SA 0.9600
C3S H3SB 0.9600
C3S H3SC 0.9600
C3T H3TA 0.9300
C3T H3TB 0.9300

loop_
_smtbx_masks_void_nr
_smtbx_masks_void_average_x
_smtbx_masks_void_average_y
_smtbx_masks_void_average_z
_smtbx_masks_void_volume
_smtbx_masks_void_count_electrons
1 -0.052 0.070 0.365 192.8 55.3
2 0.052 0.570 0.135 192.8 55.1
3 0.448 0.430 0.635 192.8 55.2
4 0.552 0.930 0.865 192.8 54.9
